data_1573472
loop_
_publ_author_name
'Panda, Subhra Jyoti'
'Khator, Kanha Ram'
'Deswal, Priyanka'
'Nayak, Shashwat'
'Pandey, Durgesh'
'Patel, Suraj K.'
'Agarwala, Suraj'
'Ghosh, Dibyajyoti'
'Senanayak, Satyaprasad P.'
'Purohit, Chandra Shekhar'

_publ_section_title
;
 Silver-Purine MOFs for High-Performance Multi-Terminal Neuromorphic
 Memory
;
_journal_name_full 'Materials Horizons'
_journal_paper_doi 10.1039/D4MH01425A
_journal_year 2025
_chemical_formula_moiety 'C24 H21 Ag2 Cl3 N12, 2(F6 Sb)'
_chemical_formula_sum 'C24 H21 Ag2 Cl3 F12 N12 Sb2'
_chemical_formula_weight 1271.12
_space_group_crystal_system monoclinic
_space_group_IT_number 14
_space_group_name_Hall '-P 2ybc'
_space_group_name_H-M_alt 'P 1 21/c 1'
_atom_sites_solution_hydrogens mixed
_atom_sites_solution_primary dual
_audit_creation_date 2024-11-17
_audit_creation_method
;
Olex2 1.5
(compiled 2024.02.16 svn.r378c4104 for OlexSys, GUI svn.r6928)
;
_audit_update_record
;
2024-11-20 deposited with the CCDC.	2024-12-13 downloaded from the CCDC.
;
_cell_angle_alpha 90
_cell_angle_beta 106.381(4)
_cell_angle_gamma 90
_cell_formula_units_Z 4
_cell_length_a 16.2142(6)
_cell_length_b 17.5601(5)
_cell_length_c 13.5028(5)
_cell_measurement_reflns_used 17786
_cell_measurement_temperature 100.00(10)
_cell_measurement_theta_max 31.7890
_cell_measurement_theta_min 3.4970
_cell_volume 3688.5(2)
_computing_cell_refinement 'CrysAlisPro 1.171.40.84a (Rigaku OD, 2020)'
_computing_data_collection 'CrysAlisPro 1.171.40.84a (Rigaku OD, 2020)'
_computing_data_reduction 'CrysAlisPro 1.171.40.84a (Rigaku OD, 2020)'
_computing_molecular_graphics 'Olex2 1.5 (Dolomanov et al., 2009)'
_computing_publication_material 'Olex2 1.5 (Dolomanov et al., 2009)'
_computing_structure_refinement 'SHELXL 2019/2 (Sheldrick, 2015)'
_computing_structure_solution 'SHELXT 2014/5 (Sheldrick, 2014)'
_diffrn_ambient_environment N~2~
_diffrn_ambient_temperature 100.00(10)
_diffrn_detector 'Hybrid Pixel Array Detector'
_diffrn_detector_area_resol_mean 5.8140
_diffrn_detector_type 'Pilatus 200K'
_diffrn_measured_fraction_theta_full 0.9970
_diffrn_measured_fraction_theta_max 0.8341
_diffrn_measurement_details
;
List of Runs (angles in degrees, time in seconds):

  # Type    Start    End  Width  t~exp~   \w     \q     \k     \f   Frames
#--------------------------------------------------------------------------
  1  \w      7.00  53.00   0.50   15.00    --    7.32-117.00  24.00   92
  2  \w     51.00  77.00   0.50   15.00    --    7.32-161.00-126.00   52
  3  \w    -15.00  18.00   0.50   15.00    --    7.32 -99.00-180.00   66
  4  \w    -38.00   7.00   0.50   15.00    --    7.32 -37.00 -60.00   90
  5  \w    -29.00  20.00   0.50   15.00    --   -7.95  77.00 -90.00   98
  6  \w    -41.00  15.00   0.50   15.00    --   -7.95 -77.00 150.00  112
  7  \w    -32.00  15.00   0.50   15.00    --   -7.95 -77.00-120.00   94
  8  \w    -73.00 -47.00   0.50   15.00    --   -7.95 -19.00  30.00   52
  9  \w    -41.00   7.00   0.50   15.00    --   -7.95 -77.00  30.00   96
;
_diffrn_measurement_device 'four-circle diffractometer'
_diffrn_measurement_device_type 'SuperNova, Dual, Cu at home/near, Pilatus 200K'
_diffrn_measurement_method '\w scans'
_diffrn_orient_matrix_type 'CrysAlisPro convention (1999,Acta A55,543-557)'
_diffrn_orient_matrix_UB_11 -0.0423021000
_diffrn_orient_matrix_UB_12 -0.0150834000
_diffrn_orient_matrix_UB_13 -0.0150597000
_diffrn_orient_matrix_UB_21 0.0166996000
_diffrn_orient_matrix_UB_22 -0.0370239000
_diffrn_orient_matrix_UB_23 0.0141090000
_diffrn_orient_matrix_UB_31 -0.0033308000
_diffrn_orient_matrix_UB_32 0.0058159000
_diffrn_orient_matrix_UB_33 0.0506984000
_diffrn_radiation_monochromator mirror
_diffrn_radiation_probe x-ray
_diffrn_radiation_type 'Mo K\a'
_diffrn_radiation_wavelength 0.71073
_diffrn_reflns_av_R_equivalents 0.0590
_diffrn_reflns_av_unetI/netI 0.0562
_diffrn_reflns_Laue_measured_fraction_full 0.997
_diffrn_reflns_Laue_measured_fraction_max 0.834
_diffrn_reflns_limit_h_max 23
_diffrn_reflns_limit_h_min -23
_diffrn_reflns_limit_k_max 24
_diffrn_reflns_limit_k_min -24
_diffrn_reflns_limit_l_max 16
_diffrn_reflns_limit_l_min -18
_diffrn_reflns_number 43825
_diffrn_reflns_point_group_measured_fraction_full 0.997
_diffrn_reflns_point_group_measured_fraction_max 0.834
_diffrn_reflns_theta_full 25.242
_diffrn_reflns_theta_max 31.790
_diffrn_reflns_theta_min 3.260
_diffrn_source 'micro-focus sealed X-ray tube'
_diffrn_source_type 'SuperNova (Mo) X-ray Source'
_exptl_absorpt_coefficient_mu 2.813
_exptl_absorpt_correction_T_max 1.00000
_exptl_absorpt_correction_T_min 0.66236
_exptl_absorpt_correction_type multi-scan
_exptl_absorpt_process_details
;
CrysAlisPro 1.171.40.84a (Rigaku Oxford Diffraction, 2020)
Empirical absorption correction using spherical harmonics,
implemented in SCALE3 ABSPACK scaling algorithm.
;
_exptl_crystal_colour 'clear light colourless'
_exptl_crystal_colour_lustre clear
_exptl_crystal_colour_modifier light
_exptl_crystal_colour_primary colourless
_exptl_crystal_density_diffrn 2.289
_exptl_crystal_description needle
_exptl_crystal_F_000 2416
_exptl_crystal_preparation 'As per the reaction scheme'
_exptl_crystal_recrystallization_method 'Slow diffusion'
_exptl_crystal_size_max 0.3
_exptl_crystal_size_mid 0.2
_exptl_crystal_size_min 0.19
_refine_diff_density_max 1.390
_refine_diff_density_min -1.145
_refine_diff_density_rms 0.165
_refine_ls_extinction_method none
_refine_ls_goodness_of_fit_ref 1.040
_refine_ls_hydrogen_treatment mixed
_refine_ls_matrix_type full
_refine_ls_number_parameters 512
_refine_ls_number_reflns 10489
_refine_ls_number_restraints 0
_refine_ls_restrained_S_all 1.040
_refine_ls_R_factor_all 0.0612
_refine_ls_R_factor_gt 0.0373
_refine_ls_shift/su_max 0.002
_refine_ls_shift/su_mean 0.000
_refine_ls_structure_factor_coef Fsqd
_refine_ls_weighting_details 'w=1/[\s^2^(Fo^2^)+(0.0290P)^2^+5.7919P] where P=(Fo^2^+2Fc^2^)/3'
_refine_ls_weighting_scheme calc
_refine_ls_wR_factor_gt 0.0786
_refine_ls_wR_factor_ref 0.0858
_reflns_Friedel_coverage 0.000
_reflns_number_gt 7718
_reflns_number_total 10489
_reflns_threshold_expression 'I > 2\s(I)'
_cod_data_source_file d4mh01425a2.cif
_cod_data_source_block sjp-db-as
_cod_database_code 1573472
_shelx_shelxl_version_number 2019/2
_chemical_oxdiff_formula 'C92 H60 Ag16 Cl12 F48 N52 '
_chemical_oxdiff_usercomment 'COLOURLESS NEEDLES'
_shelx_space_group_comment
;
The symmetry employed for this shelxl refinement is uniquely defined
by the following loop, which should always be used as a source of
symmetry information in preference to the above space-group names.
They are only intended as comments.
;
_shelx_estimated_absorpt_t_max 0.617
_shelx_estimated_absorpt_t_min 0.486
_diffrn_oxdiff_digest_frames
;
019ae54807e4d4839d35c571e9c8a2fb9c0002566bb
;
_reflns_odcompleteness_completeness 99.70
_reflns_odcompleteness_iscentric 1
_reflns_odcompleteness_theta 28.22
_olex2_refinement_description
;
1. Fixed Uiso
 At 1.2 times of:
  All C(H) groups, All C(H,H) groups
2. Others
 Fixed Sof: C11B(0.725) H11B(0.725) C12B(0.71) H12E(0.71) H12F(0.71) C1(0.275)
 H1(0.275) C3(0.29) H3A(0.29) H3B(0.29)
3.a Secondary CH2 refined with riding coordinates:
 C10(H10A,H10B), C10A(H10C,H10D)
3.b Aromatic/amide H refined with riding coordinates:
 C2(H2), C2A(H2A), C2B(H2B), C8(H8), C8A(H8A), C8B(H8B), C11(H11), C11A(H11A),
 C11B(H11B), C1(H1)
3.c X=CH2 refined with riding coordinates:
 C12(H12A,H12B), C12A(H12C,H12D), C12B(H12E,H12F), C3(H3A,H3B)
;
_olex2_exptl_crystal_mounting_method 'Mounted on the loop'
_olex2_submission_special_instructions 'No special instructions were received'
_oxdiff_exptl_absorpt_empirical_details
;
Empirical correction (ABSPACK) includes:
- Absorption correction using spherical harmonics
- Frame scaling
;
_oxdiff_exptl_absorpt_empirical_full_max 1.527
_oxdiff_exptl_absorpt_empirical_full_min 0.604

loop_
_space_group_symop_operation_xyz
'x, y, z'
'-x, y+1/2, -z+1/2'
'-x, -y, -z'
'x, -y-1/2, z-1/2'

loop_
_atom_site_label
_atom_site_type_symbol
_atom_site_fract_x
_atom_site_fract_y
_atom_site_fract_z
_atom_site_U_iso_or_equiv
_atom_site_adp_type
_atom_site_occupancy
_atom_site_site_symmetry_order
_atom_site_calc_flag
_atom_site_refinement_flags_posn
_atom_site_refinement_flags_adp
_atom_site_refinement_flags_occupancy
_atom_site_disorder_assembly
_atom_site_disorder_group
Ag1 Ag 0.62202(2) 0.37207(2) 0.71306(2) 0.01740(7) Uani 1 1 d . . . . .
Ag2 Ag 0.71676(2) 0.38295(2) 0.93890(2) 0.01693(7) Uani 1 1 d . . . . .
Cl1 Cl 0.84410(9) 0.68284(7) 0.64948(8) 0.0371(3) Uani 1 1 d . . . . .
Cl1A Cl 0.25044(7) 0.41240(8) 0.83554(8) 0.0352(3) Uani 1 1 d . . . . .
Cl1B Cl 0.88129(7) 0.08036(5) 0.68379(7) 0.0220(2) Uani 1 1 d . . . . .
N1 N 0.7210(3) 0.58305(19) 0.5964(2) 0.0246(8) Uani 1 1 d . . . . .
N1A N 0.3475(2) 0.3957(2) 0.7123(3) 0.0246(7) Uani 1 1 d . . . . .
N1B N 0.7505(2) 0.17195(18) 0.6127(2) 0.0174(6) Uani 1 1 d . . . . .
N3 N 0.6852(2) 0.48622(18) 0.7020(2) 0.0190(7) Uani 1 1 d . . . . .
N3A N 0.5006(2) 0.38976(17) 0.7574(2) 0.0180(7) Uani 1 1 d . . . . .
N3B N 0.6972(2) 0.26694(17) 0.7060(2) 0.0161(6) Uani 1 1 d . . . . .
N7 N 0.8539(2) 0.58822(18) 0.8685(2) 0.0179(7) Uani 1 1 d . . . . .
N7A N 0.4530(2) 0.40655(18) 0.9944(2) 0.0186(7) Uani 1 1 d . . . . .
N7B N 0.8584(2) 0.17190(17) 0.8935(2) 0.0173(6) Uani 1 1 d . . . . .
N9 N 0.7715(2) 0.48799(17) 0.8811(2) 0.0163(6) Uani 1 1 d . . . . .
N9A N 0.5724(2) 0.39760(18) 0.9409(2) 0.0182(7) Uani 1 1 d . . . . .
N9B N 0.7656(2) 0.26833(18) 0.8896(2) 0.0173(7) Uani 1 1 d . . . . .
C2 C 0.6742(3) 0.5235(2) 0.6131(3) 0.0216(8) Uani 1 1 d . . . . .
H2 H 0.630017 0.506767 0.557262 0.026 Uiso 1 1 calc R U . . .
C2A C 0.4229(3) 0.3895(2) 0.6904(3) 0.0202(8) Uani 1 1 d . . . . .
H2A H 0.420587 0.384467 0.621052 0.024 Uiso 1 1 calc R U . . .
C2B C 0.6977(3) 0.2292(2) 0.6206(3) 0.0179(8) Uani 1 1 d . . . . .
H2B H 0.657300 0.244090 0.559981 0.022 Uiso 1 1 calc R U . . .
C4 C 0.7470(3) 0.5148(2) 0.7813(3) 0.0165(7) Uani 1 1 d . . . . .
C4A C 0.5009(3) 0.3967(2) 0.8563(3) 0.0164(7) Uani 1 1 d . . . . .
C4B C 0.7535(2) 0.2407(2) 0.7917(3) 0.0142(7) Uani 1 1 d . . . . .
C5 C 0.7968(3) 0.5777(2) 0.7725(3) 0.0177(8) Uani 1 1 d . . . . .
C5A C 0.4257(3) 0.4031(2) 0.8870(3) 0.0177(8) Uani 1 1 d . . . . .
C5B C 0.8109(2) 0.1806(2) 0.7921(3) 0.0159(7) Uani 1 1 d . . . . .
C6 C 0.7820(3) 0.6099(2) 0.6743(3) 0.0230(9) Uani 1 1 d . . . . .
C6A C 0.3483(3) 0.4027(2) 0.8094(3) 0.0213(8) Uani 1 1 d . . . . .
C6B C 0.8091(2) 0.1485(2) 0.6982(3) 0.0164(7) Uani 1 1 d . . . . .
C8 C 0.8354(3) 0.5336(2) 0.9291(3) 0.0184(8) Uani 1 1 d . . . . .
H8 H 0.864955 0.528354 0.998632 0.022 Uiso 1 1 calc R U . . .
C8A C 0.5386(3) 0.4031(2) 1.0196(3) 0.0196(8) Uani 1 1 d . . . . .
H8A H 0.572492 0.404517 1.087825 0.024 Uiso 1 1 calc R U . . .
C8B C 0.8280(3) 0.2249(2) 0.9466(3) 0.0175(8) Uani 1 1 d . . . . .
H8B H 0.849234 0.230476 1.017780 0.021 Uiso 1 1 calc R U . . .
C10 C 0.9151(3) 0.6518(2) 0.9058(3) 0.0217(8) Uani 1 1 d . . . . .
H10A H 0.941643 0.666086 0.852524 0.026 Uiso 1 1 calc R U . . .
H10B H 0.960107 0.635572 0.966088 0.026 Uiso 1 1 calc R U . . .
C10A C 0.3999(3) 0.4069(2) 1.0658(3) 0.0189(8) Uani 1 1 d . . . . .
H10C H 0.355765 0.445556 1.043917 0.023 Uiso 1 1 calc R U . . .
H10D H 0.435554 0.420836 1.133962 0.023 Uiso 1 1 calc R U . . .
C10B C 0.9221(3) 0.1131(3) 0.9381(4) 0.0327(11) Uani 1 1 d . . . . .
H10E H 0.954(3) 0.131(2) 1.000(4) 0.026(12) Uiso 1 1 d . . . . .
H10F H 0.965(4) 0.109(3) 0.892(4) 0.048(16) Uiso 1 1 d . . . . .
C11 C 0.8686(3) 0.7188(2) 0.9329(3) 0.0248(9) Uani 1 1 d . . . . .
H11 H 0.843524 0.712503 0.986441 0.030 Uiso 1 1 calc R U . . .
C11A C 0.3577(3) 0.3322(2) 1.0729(3) 0.0221(8) Uani 1 1 d . . . . .
H11A H 0.323490 0.329682 1.117677 0.027 Uiso 1 1 calc R U . . .
C12 C 0.8601(4) 0.7854(3) 0.8878(4) 0.0366(11) Uani 1 1 d . . . . .
H12A H 0.884136 0.794111 0.833869 0.044 Uiso 1 1 calc R U . . .
H12B H 0.830037 0.824005 0.909544 0.044 Uiso 1 1 calc R U . . .
C12A C 0.3640(3) 0.2701(3) 1.0225(4) 0.0327(10) Uani 1 1 d . . . . .
H12C H 0.397472 0.269706 0.976730 0.039 Uiso 1 1 calc R U . . .
H12D H 0.335095 0.226308 1.032298 0.039 Uiso 1 1 calc R U . . .
C11B C 0.8903(5) 0.0361(3) 0.9382(4) 0.0305(14) Uani 0.725 1 d . . P A 1
H11B H 0.929761 -0.003568 0.947309 0.037 Uiso 0.725 1 calc R U P A 1
C12B C 0.8115(5) 0.0193(4) 0.9266(6) 0.0380(17) Uani 0.71 1 d . . P A 1
H12E H 0.770555 0.057688 0.917310 0.046 Uiso 0.71 1 calc R U P A 1
H12F H 0.795077 -0.031423 0.927354 0.046 Uiso 0.71 1 calc R U P A 1
C1 C 0.8546(11) 0.0484(8) 0.9729(12) 0.019(3) Uiso 0.275 1 d . . P A -1
H1 H 0.825141 0.062811 1.019863 0.022 Uiso 0.275 1 calc R U P A -1
C3 C 0.8441(11) -0.0223(10) 0.9334(12) 0.030(3) Uiso 0.29 1 d . . P A -1
H3A H 0.873261 -0.037267 0.886399 0.036 Uiso 0.29 1 calc R U P A -1
H3B H 0.807564 -0.056316 0.952970 0.036 Uiso 0.29 1 calc R U P A -1
Sb1B Sb 0.96576(2) 0.37841(2) 0.77528(2) 0.01805(7) Uani 1 1 d . . . . .
F1B F 0.9847(2) 0.46582(17) 0.8586(2) 0.0485(8) Uani 1 1 d . . . B 2
F2B F 1.0006(2) 0.43074(19) 0.6744(2) 0.0528(9) Uani 1 1 d . . . C 2
F3B F 0.8518(2) 0.4039(2) 0.7137(3) 0.0607(10) Uani 1 1 d . . . D 2
F4B F 0.9338(2) 0.3264(2) 0.8782(2) 0.0622(11) Uani 1 1 d . . . E 2
F5BB F 1.07988(18) 0.35232(18) 0.8384(2) 0.0412(7) Uani 1 1 d . . . F 2
F6BB F 0.9487(2) 0.29105(16) 0.6924(2) 0.0475(8) Uani 1 1 d . . . G 2
Sb2 Sb 0.54488(2) 0.13390(2) 0.88345(2) 0.01856(7) Uani 1 1 d . . . . .
F7 F 0.5169(2) 0.14485(19) 1.00797(19) 0.0458(8) Uani 1 1 d . . . . .
F8 F 0.5567(2) 0.23903(15) 0.8764(3) 0.0550(9) Uani 1 1 d . . . . .
F9 F 0.42910(17) 0.14129(14) 0.80840(19) 0.0302(6) Uani 1 1 d . . . . .
F10 F 0.5333(2) 0.02932(15) 0.8923(2) 0.0498(8) Uani 1 1 d . . . . .
F11 F 0.66031(17) 0.12741(14) 0.9604(2) 0.0331(6) Uani 1 1 d . . . . .
F12 F 0.5774(2) 0.1210(2) 0.7618(2) 0.0567(10) Uani 1 1 d . . . . .

loop_
_atom_site_aniso_label
_atom_site_aniso_U_11
_atom_site_aniso_U_22
_atom_site_aniso_U_33
_atom_site_aniso_U_23
_atom_site_aniso_U_13
_atom_site_aniso_U_12
Ag1 0.01753(15) 0.02222(15) 0.01275(14) -0.00103(10) 0.00479(11) 0.00228(11)
Ag2 0.02022(15) 0.01956(14) 0.01197(13) 0.00123(10) 0.00609(11) -0.00033(11)
Cl1 0.0513(8) 0.0384(6) 0.0216(5) 0.0074(4) 0.0102(5) -0.0198(5)
Cl1A 0.0156(5) 0.0683(8) 0.0229(5) 0.0064(5) 0.0075(4) 0.0099(5)
Cl1B 0.0257(5) 0.0211(5) 0.0176(4) -0.0021(3) 0.0035(4) 0.0081(4)
N1 0.037(2) 0.0211(17) 0.0161(17) 0.0011(13) 0.0084(15) -0.0004(15)
N1A 0.0191(18) 0.0342(19) 0.0207(17) 0.0056(15) 0.0061(14) 0.0036(15)
N1B 0.0213(18) 0.0189(16) 0.0129(15) 0.0016(12) 0.0062(13) 0.0022(13)
N3 0.0246(19) 0.0167(16) 0.0153(16) 0.0003(12) 0.0050(14) 0.0003(13)
N3A 0.0202(18) 0.0193(15) 0.0152(16) -0.0001(12) 0.0063(13) -0.0009(13)
N3B 0.0182(17) 0.0190(16) 0.0123(15) 0.0012(12) 0.0060(13) 0.0001(12)
N7 0.0182(18) 0.0204(16) 0.0159(16) 0.0005(12) 0.0059(13) -0.0018(13)
N7A 0.0195(18) 0.0210(16) 0.0168(16) 0.0012(12) 0.0076(14) 0.0018(13)
N7B 0.0204(18) 0.0175(15) 0.0119(15) -0.0001(12) 0.0009(13) -0.0012(13)
N9 0.0181(17) 0.0195(16) 0.0124(15) 0.0027(12) 0.0062(13) 0.0024(12)
N9A 0.0183(17) 0.0235(16) 0.0143(15) 0.0005(12) 0.0073(13) 0.0000(13)
N9B 0.0202(18) 0.0199(16) 0.0135(15) -0.0017(12) 0.0073(13) -0.0018(13)
C2 0.028(2) 0.0189(19) 0.0167(19) 0.0006(15) 0.0035(17) 0.0033(16)
C2A 0.023(2) 0.024(2) 0.0144(18) 0.0043(15) 0.0054(16) 0.0002(16)
C2B 0.020(2) 0.0206(19) 0.0131(17) 0.0020(14) 0.0045(15) 0.0008(15)
C4 0.020(2) 0.0177(18) 0.0138(18) -0.0004(14) 0.0075(15) 0.0025(14)
C4A 0.0174(19) 0.0137(17) 0.0172(18) 0.0028(14) 0.0034(15) 0.0000(14)
C4B 0.0167(19) 0.0155(17) 0.0129(17) 0.0009(13) 0.0082(15) -0.0030(14)
C5 0.020(2) 0.0222(19) 0.0130(17) -0.0019(14) 0.0079(15) 0.0000(15)
C5A 0.018(2) 0.0192(18) 0.0160(18) 0.0006(14) 0.0054(15) 0.0029(15)
C5B 0.017(2) 0.0157(17) 0.0137(17) 0.0019(13) 0.0026(15) 0.0000(14)
C6 0.036(3) 0.0199(19) 0.0167(19) 0.0045(15) 0.0129(18) 0.0007(17)
C6A 0.016(2) 0.029(2) 0.020(2) 0.0038(16) 0.0074(16) 0.0038(16)
C6B 0.0158(19) 0.0156(17) 0.0162(18) -0.0008(14) 0.0018(15) 0.0007(14)
C8 0.022(2) 0.0187(19) 0.0159(18) 0.0021(14) 0.0070(16) 0.0039(15)
C8A 0.022(2) 0.0186(19) 0.0192(19) -0.0027(14) 0.0076(16) -0.0010(15)
C8B 0.021(2) 0.0198(19) 0.0106(17) 0.0000(14) 0.0026(15) -0.0027(15)
C10 0.021(2) 0.026(2) 0.0188(19) 0.0015(16) 0.0069(16) -0.0054(16)
C10A 0.019(2) 0.0240(19) 0.0147(18) -0.0021(14) 0.0071(16) 0.0017(15)
C10B 0.041(3) 0.027(2) 0.019(2) -0.0037(17) -0.010(2) 0.010(2)
C11 0.030(2) 0.025(2) 0.019(2) -0.0011(16) 0.0061(18) -0.0045(17)
C11A 0.017(2) 0.032(2) 0.0174(19) 0.0047(16) 0.0043(16) -0.0027(16)
C12 0.052(3) 0.030(2) 0.033(3) 0.0030(19) 0.020(2) 0.002(2)
C12A 0.037(3) 0.027(2) 0.034(3) 0.0049(19) 0.010(2) -0.002(2)
C11B 0.045(4) 0.024(3) 0.020(3) 0.003(2) 0.005(3) 0.013(3)
C12B 0.055(5) 0.023(3) 0.042(4) 0.002(3) 0.023(4) 0.002(3)
Sb1B 0.01444(13) 0.02312(14) 0.01641(13) -0.00219(10) 0.00405(10) -0.00212(10)
F1B 0.048(2) 0.0441(17) 0.0507(18) -0.0227(14) 0.0093(15) 0.0024(14)
F2B 0.062(2) 0.069(2) 0.0233(14) 0.0098(14) 0.0063(14) -0.0270(17)
F3B 0.0223(17) 0.102(3) 0.0501(19) -0.0129(19) -0.0028(14) 0.0182(17)
F4B 0.052(2) 0.102(3) 0.0325(16) 0.0097(17) 0.0111(15) -0.046(2)
F5BB 0.0188(14) 0.0651(19) 0.0360(15) 0.0007(14) 0.0018(12) 0.0045(13)
F6BB 0.051(2) 0.0370(16) 0.0498(18) -0.0185(13) 0.0064(15) -0.0064(14)
Sb2 0.02405(15) 0.01724(13) 0.01322(12) -0.00068(9) 0.00332(10) -0.00140(10)
F7 0.0380(18) 0.085(2) 0.0148(13) -0.0011(13) 0.0077(12) 0.0095(16)
F8 0.061(2) 0.0199(14) 0.066(2) 0.0118(13) -0.0119(17) -0.0071(14)
F9 0.0259(14) 0.0394(14) 0.0230(13) 0.0040(10) 0.0030(11) 0.0006(11)
F10 0.053(2) 0.0191(13) 0.061(2) -0.0012(13) -0.0112(16) -0.0032(13)
F11 0.0261(14) 0.0351(15) 0.0337(14) -0.0037(11) 0.0014(11) -0.0005(11)
F12 0.0414(19) 0.111(3) 0.0200(14) -0.0092(16) 0.0124(13) -0.0036(18)

loop_
_atom_type_symbol
_atom_type_description
_atom_type_scat_dispersion_real
_atom_type_scat_dispersion_imag
_atom_type_scat_source
C C 0.0033 0.0016 'International Tables Vol C Tables 4.2.6.8 and 6.1.1.4'
H H 0.0000 0.0000 'International Tables Vol C Tables 4.2.6.8 and 6.1.1.4'
Ag Ag -0.8971 1.1015 'International Tables Vol C Tables 4.2.6.8 and 6.1.1.4'
Cl Cl 0.1484 0.1585 'International Tables Vol C Tables 4.2.6.8 and 6.1.1.4'
F F 0.0171 0.0103 'International Tables Vol C Tables 4.2.6.8 and 6.1.1.4'
N N 0.0061 0.0033 'International Tables Vol C Tables 4.2.6.8 and 6.1.1.4'
Sb Sb -0.5866 1.5461 'International Tables Vol C Tables 4.2.6.8 and 6.1.1.4'

loop_
_geom_angle_atom_site_label_1
_geom_angle_atom_site_label_2
_geom_angle_atom_site_label_3
_geom_angle
_geom_angle_site_symmetry_1
_geom_angle_site_symmetry_3
_geom_angle_publ_flag
N3 Ag1 Ag2 84.26(8) . . ?
N3A Ag1 Ag2 87.48(8) . . ?
N3A Ag1 N3 109.99(11) . . ?
N3B Ag1 Ag2 88.11(8) . . ?
N3B Ag1 N3 117.73(12) . . ?
N3B Ag1 N3A 131.31(11) . . ?
N1B Ag2 Ag1 149.03(8) 4_566 . ?
N9 Ag2 Ag1 80.87(8) . . ?
N9 Ag2 N1B 129.99(11) . 4_566 ?
N9 Ag2 N9A 113.51(11) . . ?
N9 Ag2 N9B 113.91(11) . . ?
N9A Ag2 Ag1 78.13(8) . . ?
N9A Ag2 N1B 89.21(11) . 4_566 ?
N9B Ag2 Ag1 76.88(8) . . ?
N9B Ag2 N1B 86.08(10) . 4_566 ?
N9B Ag2 N9A 121.04(11) . . ?
C6 N1 C2 118.5(3) . . ?
C6A N1A C2A 118.4(4) . . ?
C2B N1B Ag2 113.2(2) . 4_565 ?
C6B N1B Ag2 128.1(2) . 4_565 ?
C6B N1B C2B 118.5(3) . . ?
C2 N3 Ag1 122.9(3) . . ?
C2 N3 C4 114.4(3) . . ?
C4 N3 Ag1 121.8(2) . . ?
C2A N3A Ag1 123.6(2) . . ?
C2A N3A C4A 114.7(3) . . ?
C4A N3A Ag1 121.6(3) . . ?
C2B N3B Ag1 125.9(3) . . ?
C2B N3B C4B 114.1(3) . . ?
C4B N3B Ag1 119.8(2) . . ?
C5 N7 C10 128.9(3) . . ?
C8 N7 C5 105.7(3) . . ?
C8 N7 C10 124.8(3) . . ?
C5A N7A C10A 127.9(3) . . ?
C8A N7A C5A 105.4(3) . . ?
C8A N7A C10A 126.5(3) . . ?
C5B N7B C10B 128.2(3) . . ?
C8B N7B C5B 105.5(3) . . ?
C8B N7B C10B 126.0(3) . . ?
C4 N9 Ag2 125.4(3) . . ?
C8 N9 Ag2 130.4(2) . . ?
C8 N9 C4 104.0(3) . . ?
C4A N9A Ag2 126.4(2) . . ?
C8A N9A Ag2 130.5(3) . . ?
C8A N9A C4A 103.0(3) . . ?
C4B N9B Ag2 127.9(2) . . ?
C8B N9B Ag2 126.7(2) . . ?
C8B N9B C4B 103.6(3) . . ?
N1 C2 H2 116.8 . . ?
N3 C2 N1 126.4(4) . . ?
N3 C2 H2 116.8 . . ?
N1A C2A H2A 116.7 . . ?
N3A C2A N1A 126.6(4) . . ?
N3A C2A H2A 116.7 . . ?
N1B C2B H2B 116.6 . . ?
N3B C2B N1B 126.9(4) . . ?
N3B C2B H2B 116.6 . . ?
N3 C4 N9 126.7(3) . . ?
N3 C4 C5 123.4(3) . . ?
N9 C4 C5 109.9(3) . . ?
N3A C4A N9A 126.4(4) . . ?
N3A C4A C5A 123.0(4) . . ?
N9A C4A C5A 110.6(3) . . ?
N3B C4B N9B 126.2(3) . . ?
N3B C4B C5B 123.5(3) . . ?
N9B C4B C5B 110.3(3) . . ?
N7 C5 C4 106.2(3) . . ?
N7 C5 C6 136.8(4) . . ?
C4 C5 C6 116.9(4) . . ?
N7A C5A C4A 105.4(3) . . ?
C6A C5A N7A 137.6(4) . . ?
C6A C5A C4A 117.0(3) . . ?
N7B C5B C4B 105.7(3) . . ?
N7B C5B C6B 136.8(4) . . ?
C6B C5B C4B 117.4(3) . . ?
N1 C6 Cl1 117.6(3) . . ?
N1 C6 C5 120.2(4) . . ?
C5 C6 Cl1 122.1(3) . . ?
N1A C6A Cl1A 117.5(3) . . ?
N1A C6A C5A 120.3(4) . . ?
C5A C6A Cl1A 122.1(3) . . ?
N1B C6B Cl1B 117.2(3) . . ?
N1B C6B C5B 119.5(3) . . ?
C5B C6B Cl1B 123.2(3) . . ?
N7 C8 H8 122.9 . . ?
N9 C8 N7 114.2(3) . . ?
N9 C8 H8 122.9 . . ?
N7A C8A H8A 122.2 . . ?
N9A C8A N7A 115.6(4) . . ?
N9A C8A H8A 122.2 . . ?
N7B C8B H8B 122.5 . . ?
N9B C8B N7B 114.9(3) . . ?
N9B C8B H8B 122.5 . . ?
N7 C10 H10A 109.7 . . ?
N7 C10 H10B 109.7 . . ?
N7 C10 C11 109.8(3) . . ?
H10A C10 H10B 108.2 . . ?
C11 C10 H10A 109.7 . . ?
C11 C10 H10B 109.7 . . ?
N7A C10A H10C 108.8 . . ?
N7A C10A H10D 108.8 . . ?
N7A C10A C11A 113.8(3) . . ?
H10C C10A H10D 107.7 . . ?
C11A C10A H10C 108.8 . . ?
C11A C10A H10D 108.8 . . ?
N7B C10B H10E 107(3) . . ?
N7B C10B H10F 108(3) . . ?
N7B C10B C1 98.5(6) . . ?
H10E C10B H10F 105(4) . . ?
C11B C10B N7B 116.7(5) . . ?
C11B C10B H10E 116(3) . . ?
C11B C10B H10F 103(3) . . ?
C11B C10B C1 30.1(5) . . ?
C1 C10B H10E 103(3) . . ?
C1 C10B H10F 133(3) . . ?
C10 C11 H11 117.2 . . ?
C12 C11 C10 125.6(4) . . ?
C12 C11 H11 117.2 . . ?
C10A C11A H11A 116.7 . . ?
C12A C11A C10A 126.5(4) . . ?
C12A C11A H11A 116.7 . . ?
C11 C12 H12A 120.0 . . ?
C11 C12 H12B 120.0 . . ?
H12A C12 H12B 120.0 . . ?
C11A C12A H12C 120.0 . . ?
C11A C12A H12D 120.0 . . ?
H12C C12A H12D 120.0 . . ?
C10B C11B H11B 118.0 . . ?
C12B C11B C10B 124.1(6) . . ?
C12B C11B H11B 118.0 . . ?
C1 C11B C10B 93.5(12) . . ?
C1 C11B H11B 130.7 . . ?
C1 C11B C12B 47.7(11) . . ?
C1 C11B C3 75.6(14) . . ?
C3 C11B C10B 165.1(10) . . ?
C3 C11B H11B 76.9 . . ?
C3 C11B C12B 41.0(8) . . ?
C11B C12B H12E 120.0 . . ?
C11B C12B H12F 120.0 . . ?
H12E C12B H12F 120.0 . . ?
C1 C12B C11B 42.8(10) . . ?
C1 C12B H12E 93.6 . . ?
C1 C12B H12F 132.1 . . ?
C3 C12B C11B 68.5(13) . . ?
C3 C12B H12E 171.4 . . ?
C3 C12B H12F 51.5 . . ?
C3 C12B C1 93.9(17) . . ?
C10B C1 H1 119.4 . . ?
C11B C1 C10B 56.5(10) . . ?
C11B C1 C12B 89.4(16) . . ?
C11B C1 H1 169.7 . . ?
C11B C1 C3 65.6(13) . . ?
C12B C1 C10B 125.5(14) . . ?
C12B C1 H1 100.0 . . ?
C12B C1 C3 41.4(10) . . ?
C3 C1 C10B 121.2(13) . . ?
C3 C1 H1 119.4 . . ?
C11B C3 C1 38.8(8) . . ?
C11B C3 H3A 81.7 . . ?
C11B C3 H3B 157.5 . . ?
C12B C3 C11B 70.4(12) . . ?
C12B C3 C1 44.6(11) . . ?
C12B C3 H3A 124.2 . . ?
C12B C3 H3B 98.6 . . ?
C1 C3 H3A 120.0 . . ?
C1 C3 H3B 120.0 . . ?
H3A C3 H3B 120.0 . . ?
F2B Sb1B F1B 90.17(14) . . ?
F2B Sb1B F5BB 89.34(14) . . ?
F2B Sb1B F6BB 89.50(14) . . ?
F3B Sb1B F1B 92.59(15) . . ?
F3B Sb1B F2B 91.31(16) . . ?
F3B Sb1B F5BB 179.35(15) . . ?
F3B Sb1B F6BB 88.26(15) . . ?
F4B Sb1B F1B 89.22(15) . . ?
F4B Sb1B F2B 178.52(15) . . ?
F4B Sb1B F3B 90.07(17) . . ?
F4B Sb1B F5BB 89.28(15) . . ?
F4B Sb1B F6BB 91.09(15) . . ?
F5BB Sb1B F1B 87.34(14) . . ?
F5BB Sb1B F6BB 91.81(14) . . ?
F6BB Sb1B F1B 179.09(14) . . ?
F7 Sb2 F12 177.56(14) . . ?
F8 Sb2 F7 89.91(16) . . ?
F8 Sb2 F9 90.32(13) . . ?
F8 Sb2 F11 89.28(13) . . ?
F8 Sb2 F12 90.95(16) . . ?
F9 Sb2 F7 91.08(12) . . ?
F9 Sb2 F11 179.02(12) . . ?
F9 Sb2 F12 91.19(13) . . ?
F10 Sb2 F7 89.37(15) . . ?
F10 Sb2 F8 179.23(15) . . ?
F10 Sb2 F9 89.96(13) . . ?
F10 Sb2 F11 90.43(12) . . ?
F10 Sb2 F12 89.76(16) . . ?
F11 Sb2 F7 88.03(12) . . ?
F11 Sb2 F12 89.71(13) . . ?

loop_
_geom_bond_atom_site_label_1
_geom_bond_atom_site_label_2
_geom_bond_distance
_geom_bond_site_symmetry_2
_geom_bond_publ_flag
Ag1 Ag2 3.0088(4) . ?
Ag1 N3 2.275(3) . ?
Ag1 N3A 2.236(3) . ?
Ag1 N3B 2.229(3) . ?
Ag2 N1B 2.452(3) 4_566 ?
Ag2 N9 2.278(3) . ?
Ag2 N9A 2.363(3) . ?
Ag2 N9B 2.328(3) . ?
Cl1 C6 1.720(4) . ?
Cl1A C6A 1.728(4) . ?
Cl1B C6B 1.722(4) . ?
N1 C2 1.347(5) . ?
N1 C6 1.311(6) . ?
N1A C2A 1.342(5) . ?
N1A C6A 1.314(5) . ?
N1B C2B 1.344(5) . ?
N1B C6B 1.336(5) . ?
N3 C2 1.334(5) . ?
N3 C4 1.341(5) . ?
N3A C2A 1.327(5) . ?
N3A C4A 1.339(5) . ?
N3B C2B 1.332(5) . ?
N3B C4B 1.338(5) . ?
N7 C5 1.376(5) . ?
N7 C8 1.349(5) . ?
N7 C10 1.484(5) . ?
N7A C5A 1.392(5) . ?
N7A C8A 1.335(5) . ?
N7A C10A 1.463(5) . ?
N7B C5B 1.377(5) . ?
N7B C8B 1.349(5) . ?
N7B C10B 1.465(5) . ?
N9 C4 1.377(5) . ?
N9 C8 1.325(5) . ?
N9A C4A 1.379(5) . ?
N9A C8A 1.329(5) . ?
N9B C4B 1.370(5) . ?
N9B C8B 1.326(5) . ?
C2 H2 0.9300 . ?
C2A H2A 0.9300 . ?
C2B H2B 0.9300 . ?
C4 C5 1.392(5) . ?
C4A C5A 1.399(5) . ?
C4B C5B 1.406(5) . ?
C5 C6 1.399(5) . ?
C5A C6A 1.390(6) . ?
C5B C6B 1.381(5) . ?
C8 H8 0.9300 . ?
C8A H8A 0.9300 . ?
C8B H8B 0.9300 . ?
C10 H10A 0.9700 . ?
C10 H10B 0.9700 . ?
C10 C11 1.498(6) . ?
C10A H10C 0.9700 . ?
C10A H10D 0.9700 . ?
C10A C11A 1.495(6) . ?
C10B H10E 0.91(5) . ?
C10B H10F 1.05(6) . ?
C10B C11B 1.446(8) . ?
C10B C1 1.732(16) . ?
C11 H11 0.9300 . ?
C11 C12 1.308(6) . ?
C11A H11A 0.9300 . ?
C11A C12A 1.303(6) . ?
C12 H12A 0.9300 . ?
C12 H12B 0.9300 . ?
C12A H12C 0.9300 . ?
C12A H12D 0.9300 . ?
C11B H11B 0.9300 . ?
C11B C12B 1.278(10) . ?
C11B C1 0.869(16) . ?
C11B C3 1.262(18) . ?
C12B H12E 0.9300 . ?
C12B H12F 0.9300 . ?
C12B C1 0.946(16) . ?
C12B C3 0.890(17) . ?
C1 H1 0.9300 . ?
C1 C3 1.34(2) . ?
C3 H3A 0.9300 . ?
C3 H3B 0.9300 . ?
Sb1B F1B 1.876(3) . ?
Sb1B F2B 1.859(3) . ?
Sb1B F3B 1.855(3) . ?
Sb1B F4B 1.855(3) . ?
Sb1B F5BB 1.863(3) . ?
Sb1B F6BB 1.873(3) . ?
Sb2 F7 1.871(2) . ?
Sb2 F8 1.861(3) . ?
Sb2 F9 1.869(3) . ?
Sb2 F10 1.853(3) . ?
Sb2 F11 1.870(3) . ?
Sb2 F12 1.874(3) . ?

loop_
_geom_hbond_atom_site_label_D
_geom_hbond_atom_site_label_H
_geom_hbond_atom_site_label_A
_geom_hbond_distance_DH
_geom_hbond_distance_HA
_geom_hbond_distance_DA
_geom_hbond_angle_DHA
_geom_hbond_site_symmetry_A
_geom_hbond_publ_flag
C2 H2 F10 0.93 2.42 3.336(5) 168.9 4_565 yes
C2A H2A F7 0.93 2.53 3.296(5) 140.4 4_565 yes
C2B H2B F8 0.93 2.57 3.487(5) 168.1 4_565 yes
C2B H2B F11 0.93 2.63 3.263(4) 125.4 4_565 yes
C8 H8 F1B 0.93 2.65 3.465(5) 146.8 3_767 yes
C8A H8A F12 0.93 2.37 3.180(5) 145.3 4_566 yes
C8B H8B F6BB 0.93 2.48 3.356(5) 156.6 4_566 yes
C10 H10A Cl1 0.97 2.77 3.370(4) 120.9 . yes
C10 H10B F4B 0.97 2.40 3.259(5) 146.7 3_767 yes
C10A H10D F9 0.97 2.62 3.285(4) 125.6 4_566 yes
C10A H10D F12 0.97 2.56 3.351(5) 138.4 4_566 yes
C10B H10E F2B 0.91(5) 2.51(5) 3.178(5) 131(3) 4_566 yes
C10B H10F Cl1B 1.05(6) 2.80(6) 3.359(5) 113(4) . yes
C11 H11 Cl1 0.93 2.87 3.514(4) 127.8 4_576 yes
C11 H11 F5BB 0.93 2.60 3.216(5) 123.9 3_767 yes

loop_
_geom_torsion_atom_site_label_1
_geom_torsion_atom_site_label_2
_geom_torsion_atom_site_label_3
_geom_torsion_atom_site_label_4
_geom_torsion
_geom_torsion_site_symmetry_1
_geom_torsion_site_symmetry_2
_geom_torsion_site_symmetry_3
_geom_torsion_site_symmetry_4
_geom_torsion_publ_flag
Ag1 N3 C2 N1 -166.6(3) . . . . ?
Ag1 N3 C4 N9 -10.6(5) . . . . ?
Ag1 N3 C4 C5 169.1(3) . . . . ?
Ag1 N3A C2A N1A 176.2(3) . . . . ?
Ag1 N3A C4A N9A 3.2(5) . . . . ?
Ag1 N3A C4A C5A -176.0(3) . . . . ?
Ag1 N3B C2B N1B 170.6(3) . . . . ?
Ag1 N3B C4B N9B 6.4(5) . . . . ?
Ag1 N3B C4B C5B -172.0(3) . . . . ?
Ag2 N1B C2B N3B 176.0(3) 4_565 . . . ?
Ag2 N1B C6B Cl1B 10.3(5) 4_565 . . . ?
Ag2 N1B C6B C5B -171.3(3) 4_565 . . . ?
Ag2 N9 C4 N3 2.7(5) . . . . ?
Ag2 N9 C4 C5 -177.0(2) . . . . ?
Ag2 N9 C8 N7 176.1(2) . . . . ?
Ag2 N9A C4A N3A -2.3(5) . . . . ?
Ag2 N9A C4A C5A 177.0(2) . . . . ?
Ag2 N9A C8A N7A -176.2(3) . . . . ?
Ag2 N9B C4B N3B -14.2(5) . . . . ?
Ag2 N9B C4B C5B 164.5(2) . . . . ?
Ag2 N9B C8B N7B -164.5(2) . . . . ?
N3 C4 C5 N7 -178.5(3) . . . . ?
N3 C4 C5 C6 -2.1(6) . . . . ?
N3A C4A C5A N7A 178.1(3) . . . . ?
N3A C4A C5A C6A -0.4(6) . . . . ?
N3B C4B C5B N7B 178.9(3) . . . . ?
N3B C4B C5B C6B 1.2(5) . . . . ?
N7 C5 C6 Cl1 0.1(7) . . . . ?
N7 C5 C6 N1 177.8(4) . . . . ?
N7 C10 C11 C12 -116.8(5) . . . . ?
N7A C5A C6A Cl1A 3.6(7) . . . . ?
N7A C5A C6A N1A -177.3(4) . . . . ?
N7A C10A C11A C12A -0.3(6) . . . . ?
N7B C5B C6B Cl1B -2.6(7) . . . . ?
N7B C5B C6B N1B 179.1(4) . . . . ?
N7B C10B C11B C12B -18.0(9) . . . . ?
N7B C10B C11B C1 -57.4(12) . . . . ?
N7B C10B C11B C3 -15(4) . . . . ?
N7B C10B C1 C11B 130.4(10) . . . . ?
N7B C10B C1 C12B 69.6(18) . . . . ?
N7B C10B C1 C3 119.4(14) . . . . ?
N9 C4 C5 N7 1.2(4) . . . . ?
N9 C4 C5 C6 177.6(3) . . . . ?
N9A C4A C5A N7A -1.2(4) . . . . ?
N9A C4A C5A C6A -179.7(3) . . . . ?
N9B C4B C5B N7B 0.2(4) . . . . ?
N9B C4B C5B C6B -177.4(3) . . . . ?
C2 N1 C6 Cl1 176.9(3) . . . . ?
C2 N1 C6 C5 -0.9(6) . . . . ?
C2 N3 C4 N9 179.7(4) . . . . ?
C2 N3 C4 C5 -0.7(5) . . . . ?
C2A N1A C6A Cl1A 178.8(3) . . . . ?
C2A N1A C6A C5A -0.4(6) . . . . ?
C2A N3A C4A N9A 179.2(3) . . . . ?
C2A N3A C4A C5A 0.0(5) . . . . ?
C2B N1B C6B Cl1B -174.9(3) . . . . ?
C2B N1B C6B C5B 3.4(5) . . . . ?
C2B N3B C4B N9B -179.2(3) . . . . ?
C2B N3B C4B C5B 2.3(5) . . . . ?
C4 N3 C2 N1 3.0(6) . . . . ?
C4 N9 C8 N7 0.5(4) . . . . ?
C4 C5 C6 Cl1 -174.8(3) . . . . ?
C4 C5 C6 N1 2.9(6) . . . . ?
C4A N3A C2A N1A 0.3(6) . . . . ?
C4A N9A C8A N7A -0.6(4) . . . . ?
C4A C5A C6A Cl1A -178.5(3) . . . . ?
C4A C5A C6A N1A 0.6(6) . . . . ?
C4B N3B C2B N1B -3.3(5) . . . . ?
C4B N9B C8B N7B 0.9(4) . . . . ?
C4B C5B C6B Cl1B 174.1(3) . . . . ?
C4B C5B C6B N1B -4.2(5) . . . . ?
C5 N7 C8 N9 0.3(4) . . . . ?
C5 N7 C10 C11 79.9(5) . . . . ?
C5A N7A C8A N9A -0.1(5) . . . . ?
C5A N7A C10A C11A 71.0(5) . . . . ?
C5B N7B C8B N9B -0.8(4) . . . . ?
C5B N7B C10B C11B -67.1(6) . . . . ?
C5B N7B C10B C1 -92.3(7) . . . . ?
C6 N1 C2 N3 -2.2(6) . . . . ?
C6A N1A C2A N3A -0.1(6) . . . . ?
C6B N1B C2B N3B 0.5(6) . . . . ?
C8 N7 C5 C4 -0.9(4) . . . . ?
C8 N7 C5 C6 -176.2(5) . . . . ?
C8 N7 C10 C11 -90.3(4) . . . . ?
C8 N9 C4 N3 178.7(4) . . . . ?
C8 N9 C4 C5 -1.0(4) . . . . ?
C8A N7A C5A C4A 0.8(4) . . . . ?
C8A N7A C5A C6A 178.8(5) . . . . ?
C8A N7A C10A C11A -103.1(4) . . . . ?
C8A N9A C4A N3A -178.2(4) . . . . ?
C8A N9A C4A C5A 1.1(4) . . . . ?
C8B N7B C5B C4B 0.3(4) . . . . ?
C8B N7B C5B C6B 177.3(4) . . . . ?
C8B N7B C10B C11B 105.7(5) . . . . ?
C8B N7B C10B C1 80.5(7) . . . . ?
C8B N9B C4B N3B -179.3(4) . . . . ?
C8B N9B C4B C5B -0.7(4) . . . . ?
C10 N7 C5 C4 -172.5(4) . . . . ?
C10 N7 C5 C6 12.2(7) . . . . ?
C10 N7 C8 N9 172.4(3) . . . . ?
C10A N7A C5A C4A -174.2(3) . . . . ?
C10A N7A C5A C6A 3.8(7) . . . . ?
C10A N7A C8A N9A 175.0(3) . . . . ?
C10B N7B C5B C4B 174.3(4) . . . . ?
C10B N7B C5B C6B -8.8(7) . . . . ?
C10B N7B C8B N9B -174.9(4) . . . . ?
C10B C11B C12B C1 -59.0(15) . . . . ?
C10B C11B C12B C3 178.8(13) . . . . ?
C10B C11B C1 C12B 134.6(10) . . . . ?
C10B C11B C1 C3 169.6(9) . . . . ?
C10B C11B C3 C12B -4(4) . . . . ?
C10B C11B C3 C1 -44(4) . . . . ?
C10B C1 C3 C11B 10.1(9) . . . . ?
C10B C1 C3 C12B -109.8(17) . . . . ?
C11B C10B C1 C12B -60.9(16) . . . . ?
C11B C10B C1 C3 -11.0(10) . . . . ?
C11B C12B C1 C10B 46.7(12) . . . . ?
C11B C12B C1 C3 -52.1(16) . . . . ?
C11B C12B C3 C1 35.2(11) . . . . ?
C11B C1 C3 C12B -119.9(18) . . . . ?
C12B C11B C1 C10B -134.6(10) . . . . ?
C12B C11B C1 C3 35.0(11) . . . . ?
C12B C11B C3 C1 -40.3(14) . . . . ?
C12B C1 C3 C11B 119.9(18) . . . . ?
C1 C10B C11B C12B 39.5(11) . . . . ?
C1 C10B C11B C3 43(3) . . . . ?
C1 C11B C12B C3 -122.2(19) . . . . ?
C1 C11B C3 C12B 40.3(14) . . . . ?
C1 C12B C3 C11B -35.2(11) . . . . ?
C3 C11B C12B C1 122.2(19) . . . . ?
C3 C11B C1 C10B -169.6(9) . . . . ?
C3 C11B C1 C12B -35.0(11) . . . . ?
C3 C12B C1 C10B 98.8(18) . . . . ?
C3 C12B C1 C11B 52.1(16) . . . . ?
